data_7233580
loop_
_publ_author_name
'Yulia A. Getmanenko'
'Sanjeev Singh'
'Bhupinder Sandhu'
'Cheng-Yin Wang'
'Tatiana Timofeeva'
'Bernard Kippelen'
'Seth R. Marder'

_publ_section_title
;
 Pyrrole[3,2-d:4,5-d']bisthiazole-bridged bis(naphthalene diimide)s as
 electron-transport materials
;
_journal_name_full 'Journal of Materials Chemistry C'
_journal_page_first 124
_journal_page_last 131
_journal_paper_doi 10.1039/C3TC31677G
_journal_volume 2
_journal_year 2014
_chemical_formula_moiety 'C12 H13 Br2 N3 S2'
_chemical_formula_sum 'C12 H13 Br2 N3 S2'
_chemical_formula_weight 423.19
_space_group_IT_number 14
_space_group_name_Hall '-P 2yn'
_space_group_name_H-M_alt 'P 1 21/n 1'
_symmetry_cell_setting monoclinic
_symmetry_space_group_name_Hall '-P 2yn'
_symmetry_space_group_name_H-M 'P 1 21/n 1'
_atom_sites_solution_hydrogens mixed
_atom_sites_solution_primary direct
_atom_sites_solution_secondary difmap
_cell_angle_alpha 90.00
_cell_angle_beta 108.0300(10)
_cell_angle_gamma 90.00
_cell_formula_units_Z 4
_cell_length_a 8.3182(6)
_cell_length_b 19.0237(12)
_cell_length_c 10.5572(7)
_cell_measurement_reflns_used 5777
_cell_measurement_temperature 296(2)
_cell_measurement_theta_max 26.90
_cell_measurement_theta_min 2.29
_cell_volume 1588.57(19)
_computing_cell_refinement '<i>SAINT</i> (Bruker, 2001)'
_computing_data_collection '<i>APEX2</i> (Bruker, 2005)'
_computing_data_reduction '<i>SAINT</i> (Bruker, 2001)'
_computing_molecular_graphics '<i>SHELXTL</i> (Sheldrick, 2008)'
_computing_publication_material '<i>SHELXTL</i> (Sheldrick, 2008)'
_computing_structure_refinement '<i>SHELXTL</i> (Sheldrick, 2008)'
_computing_structure_solution '<i>SHELXTL</i> (Sheldrick, 2008)'
_diffrn_ambient_temperature 296(2)
_diffrn_measured_fraction_theta_full 1.000
_diffrn_measured_fraction_theta_max 1.000
_diffrn_radiation_monochromator graphite
_diffrn_radiation_source 'fine-focus sealed tube'
_diffrn_radiation_type MoK\a
_diffrn_radiation_wavelength 0.71073
_diffrn_reflns_av_R_equivalents 0.0261
_diffrn_reflns_av_sigmaI/netI 0.0195
_diffrn_reflns_limit_h_max 10
_diffrn_reflns_limit_h_min -10
_diffrn_reflns_limit_k_max 24
_diffrn_reflns_limit_k_min -24
_diffrn_reflns_limit_l_max 13
_diffrn_reflns_limit_l_min -13
_diffrn_reflns_number 16405
_diffrn_reflns_theta_full 27.00
_diffrn_reflns_theta_max 27.00
_diffrn_reflns_theta_min 2.14
_exptl_absorpt_coefficient_mu 5.355
_exptl_absorpt_correction_T_max 0.6165
_exptl_absorpt_correction_T_min 0.2964
_exptl_absorpt_correction_type multi-scan
_exptl_absorpt_process_details '<i>SADABS</i> (Sheldrick, 2003)'
_exptl_crystal_colour colorless
_exptl_crystal_density_diffrn 1.769
_exptl_crystal_density_meas ?
_exptl_crystal_density_method 'not measured'
_exptl_crystal_description Prism
_exptl_crystal_F_000 832
_exptl_crystal_size_max 0.30
_exptl_crystal_size_mid 0.20
_exptl_crystal_size_min 0.10
_refine_diff_density_max 0.433
_refine_diff_density_min -0.378
_refine_diff_density_rms 0.052
_refine_ls_extinction_method none
_refine_ls_goodness_of_fit_ref 1.027
_refine_ls_hydrogen_treatment constr
_refine_ls_matrix_type full
_refine_ls_number_parameters 172
_refine_ls_number_reflns 3483
_refine_ls_number_restraints 0
_refine_ls_restrained_S_all 1.027
_refine_ls_R_factor_all 0.0374
_refine_ls_R_factor_gt 0.0261
_refine_ls_shift/su_max 0.000
_refine_ls_shift/su_mean 0.000
_refine_ls_structure_factor_coef Fsqd
_refine_ls_weighting_details 'calc w=1/[\s^2^(Fo^2^)+(0.0343P)^2^+0.3964P] where P=(Fo^2^+2Fc^2^)/3'
_refine_ls_weighting_scheme calc
_refine_ls_wR_factor_gt 0.0643
_refine_ls_wR_factor_ref 0.0675
_reflns_number_gt 2786
_reflns_number_total 3483
_reflns_threshold_expression >2sigma(I)
_cod_data_source_file J-Mater-Chem-C-2014-2-124-2.cif
_cod_data_source_block 3a
_cod_depositor_comments
;
The following automatic conversions were performed:

data item '_exptl_crystal_density_meas' value 'not measured' was
changed to '?' -- the value is perceived as not measured.

Automatic conversion script
Id: cif_fix_values 6909 2019-04-08 15:41:33Z antanas 
;
_cod_original_sg_symbol_H-M 'P 21/n'
_cod_database_code 7233580

loop_
_symmetry_equiv_pos_as_xyz
'x, y, z'
'-x+1/2, y+1/2, -z+1/2'
'-x, -y, -z'
'x-1/2, -y-1/2, z-1/2'

loop_
_atom_site_label
_atom_site_type_symbol
_atom_site_fract_x
_atom_site_fract_y
_atom_site_fract_z
_atom_site_U_iso_or_equiv
_atom_site_adp_type
_atom_site_occupancy
_atom_site_symmetry_multiplicity
_atom_site_calc_flag
_atom_site_refinement_flags
_atom_site_disorder_assembly
_atom_site_disorder_group
Br2 Br 0.12701(4) 0.138911(14) 0.16797(3) 0.06674(10) Uani 1 1 d . . .
S1 S 0.08442(8) 0.39029(3) -0.34751(6) 0.05673(16) Uani 1 1 d . . .
Br1 Br 0.27509(4) 0.516400(15) -0.42312(3) 0.07228(10) Uani 1 1 d . . .
C2 C 0.1716(3) 0.34764(11) -0.19770(19) 0.0452(5) Uani 1 1 d . . .
S2 S 0.02257(7) 0.22636(3) -0.09292(5) 0.05222(14) Uani 1 1 d . . .
N3 N 0.4000(2) 0.34914(10) -0.01161(16) 0.0479(4) Uani 1 1 d . . .
C4 C 0.1711(3) 0.20991(11) 0.0609(2) 0.0476(5) Uani 1 1 d . . .
C5 C 0.3226(3) 0.38084(11) -0.13155(19) 0.0430(4) Uani 1 1 d . . .
N2 N 0.3070(2) 0.24802(10) 0.09760(16) 0.0472(4) Uani 1 1 d . . .
C7 C 0.2581(3) 0.44638(11) -0.3030(2) 0.0496(5) Uani 1 1 d . . .
C8 C 0.2939(3) 0.29537(11) -0.00278(19) 0.0441(4) Uani 1 1 d . . .
C9 C 0.1523(3) 0.29291(11) -0.1145(2) 0.0445(5) Uani 1 1 d . . .
N1 N 0.3730(2) 0.43690(9) -0.19007(17) 0.0474(4) Uani 1 1 d . . .
C11 C 0.5635(3) 0.36692(12) 0.0839(2) 0.0516(5) Uani 1 1 d . . .
H11A H 0.5513 0.3706 0.1722 0.062 Uiso 1 1 calc R . .
H11B H 0.5997 0.4123 0.0610 0.062 Uiso 1 1 calc R . .
C12 C 0.6970(3) 0.31270(14) 0.0862(3) 0.0653(6) Uani 1 1 d . . .
H12A H 0.7106 0.3098 -0.0016 0.078 Uiso 1 1 calc R . .
H12B H 0.6592 0.2671 0.1068 0.078 Uiso 1 1 calc R . .
C13 C 0.8661(4) 0.32940(17) 0.1869(3) 0.0812(8) Uani 1 1 d . . .
H13A H 0.8499 0.3399 0.2721 0.097 Uiso 1 1 calc R . .
H13B H 0.9389 0.2885 0.1986 0.097 Uiso 1 1 calc R . .
C14 C 0.9520(4) 0.39151(19) 0.1441(4) 0.0957(10) Uani 1 1 d . . .
H14A H 0.8840 0.4332 0.1419 0.115 Uiso 1 1 calc R . .
H14B H 0.9544 0.3831 0.0541 0.115 Uiso 1 1 calc R . .
C21 C 1.1279(5) 0.4060(2) 0.2308(5) 0.1298(17) Uani 1 1 d . . .
H21A H 1.1964 0.3643 0.2345 0.156 Uiso 1 1 calc R . .
H21B H 1.1261 0.4160 0.3204 0.156 Uiso 1 1 calc R . .
C20 C 1.2077(5) 0.4666(3) 0.1822(6) 0.155(2) Uani 1 1 d . . .
H20A H 1.3199 0.4739 0.2416 0.232 Uiso 1 1 calc R . .
H20B H 1.1414 0.5082 0.1796 0.232 Uiso 1 1 calc R . .
H20C H 1.2129 0.4565 0.0945 0.232 Uiso 1 1 calc R . .

loop_
_atom_site_aniso_label
_atom_site_aniso_U_11
_atom_site_aniso_U_22
_atom_site_aniso_U_33
_atom_site_aniso_U_23
_atom_site_aniso_U_13
_atom_site_aniso_U_12
Br2 0.0875(2) 0.05469(15) 0.06125(16) 0.01228(11) 0.02779(14) -0.00930(12)
S1 0.0565(3) 0.0581(4) 0.0447(3) 0.0127(2) -0.0003(2) -0.0021(3)
Br1 0.0881(2) 0.06079(17) 0.06105(16) 0.02416(12) 0.01297(14) -0.00415(13)
C2 0.0479(12) 0.0461(12) 0.0370(10) 0.0043(9) 0.0065(9) 0.0012(9)
S2 0.0521(3) 0.0522(3) 0.0478(3) 0.0022(2) 0.0087(2) -0.0108(2)
N3 0.0481(10) 0.0495(10) 0.0390(9) 0.0050(7) 0.0030(7) -0.0067(8)
C4 0.0578(13) 0.0452(12) 0.0402(10) 0.0017(9) 0.0158(9) -0.0002(10)
C5 0.0456(11) 0.0417(11) 0.0381(10) 0.0007(8) 0.0078(8) -0.0014(9)
N2 0.0547(10) 0.0457(10) 0.0382(9) 0.0036(7) 0.0100(8) -0.0016(8)
C7 0.0576(13) 0.0441(12) 0.0460(11) 0.0078(9) 0.0144(10) 0.0041(10)
C8 0.0494(11) 0.0435(11) 0.0361(10) 0.0023(8) 0.0087(8) -0.0030(9)
C9 0.0474(11) 0.0449(11) 0.0387(10) -0.0002(9) 0.0095(8) -0.0044(9)
N1 0.0521(10) 0.0441(10) 0.0448(10) 0.0040(8) 0.0132(8) 0.0003(8)
C11 0.0486(12) 0.0519(13) 0.0448(11) 0.0005(9) 0.0005(9) -0.0070(10)
C12 0.0576(15) 0.0638(16) 0.0681(16) -0.0006(13) 0.0101(12) 0.0026(12)
C13 0.0565(16) 0.082(2) 0.090(2) -0.0027(17) 0.0020(14) 0.0126(14)
C14 0.0642(18) 0.094(2) 0.120(3) -0.026(2) 0.0149(18) -0.0068(17)
C21 0.070(2) 0.135(4) 0.172(4) -0.065(3) 0.018(2) -0.006(2)
C20 0.090(3) 0.134(4) 0.253(7) -0.095(4) 0.072(4) -0.049(3)

loop_
_atom_type_symbol
_atom_type_description
_atom_type_scat_dispersion_real
_atom_type_scat_dispersion_imag
_atom_type_scat_source
C C 0.0033 0.0016 'International Tables Vol C Tables 4.2.6.8 and 6.1.1.4'
H H 0.0000 0.0000 'International Tables Vol C Tables 4.2.6.8 and 6.1.1.4'
N N 0.0061 0.0033 'International Tables Vol C Tables 4.2.6.8 and 6.1.1.4'
S S 0.1246 0.1234 'International Tables Vol C Tables 4.2.6.8 and 6.1.1.4'
Br Br -0.2901 2.4595 'International Tables Vol C Tables 4.2.6.8 and 6.1.1.4'

loop_
_geom_angle_atom_site_label_1
_geom_angle_atom_site_label_2
_geom_angle_atom_site_label_3
_geom_angle
_geom_angle_site_symmetry_1
_geom_angle_site_symmetry_3
C2 S1 C7 87.85(10) . .
C5 C2 C9 106.52(17) . .
C5 C2 S1 107.82(15) . .
C9 C2 S1 145.66(17) . .
C9 S2 C4 87.87(10) . .
C5 N3 C8 105.23(16) . .
C5 N3 C11 127.40(18) . .
C8 N3 C11 127.33(17) . .
N2 C4 S2 118.70(16) . .
N2 C4 Br2 122.63(16) . .
S2 C4 Br2 118.67(13) . .
N1 C5 N3 129.89(18) . .
N1 C5 C2 119.10(18) . .
N3 C5 C2 111.01(18) . .
C4 N2 C8 106.46(17) . .
N1 C7 S1 118.68(16) . .
N1 C7 Br1 122.38(17) . .
S1 C7 Br1 118.91(12) . .
N2 C8 N3 130.09(18) . .
N2 C8 C9 118.64(18) . .
N3 C8 C9 111.24(17) . .
C8 C9 C2 106.00(18) . .
C8 C9 S2 108.31(15) . .
C2 C9 S2 145.65(17) . .
C7 N1 C5 106.55(18) . .
N3 C11 C12 112.08(19) . .
N3 C11 H11A 109.2 . .
C12 C11 H11A 109.2 . .
N3 C11 H11B 109.2 . .
C12 C11 H11B 109.2 . .
H11A C11 H11B 107.9 . .
C11 C12 C13 112.8(2) . .
C11 C12 H12A 109.0 . .
C13 C12 H12A 109.0 . .
C11 C12 H12B 109.0 . .
C13 C12 H12B 109.0 . .
H12A C12 H12B 107.8 . .
C14 C13 C12 112.0(3) . .
C14 C13 H13A 109.2 . .
C12 C13 H13A 109.2 . .
C14 C13 H13B 109.2 . .
C12 C13 H13B 109.2 . .
H13A C13 H13B 107.9 . .
C13 C14 C21 115.0(4) . .
C13 C14 H14A 108.5 . .
C21 C14 H14A 108.5 . .
C13 C14 H14B 108.5 . .
C21 C14 H14B 108.5 . .
H14A C14 H14B 107.5 . .
C14 C21 C20 112.8(4) . .
C14 C21 H21A 109.0 . .
C20 C21 H21A 109.0 . .
C14 C21 H21B 109.0 . .
C20 C21 H21B 109.0 . .
H21A C21 H21B 107.8 . .
C21 C20 H20A 109.5 . .
C21 C20 H20B 109.5 . .
H20A C20 H20B 109.5 . .
C21 C20 H20C 109.5 . .
H20A C20 H20C 109.5 . .
H20B C20 H20C 109.5 . .

loop_
_geom_bond_atom_site_label_1
_geom_bond_atom_site_label_2
_geom_bond_distance
_geom_bond_site_symmetry_2
Br2 C4 1.869(2) .
S1 C2 1.725(2) .
S1 C7 1.740(2) .
Br1 C7 1.874(2) .
C2 C5 1.386(3) .
C2 C9 1.403(3) .
S2 C9 1.724(2) .
S2 C4 1.738(2) .
N3 C5 1.370(3) .
N3 C8 1.373(3) .
N3 C11 1.460(3) .
C4 N2 1.297(3) .
C5 N1 1.362(3) .
N2 C8 1.369(3) .
C7 N1 1.289(3) .
C8 C9 1.386(3) .
C11 C12 1.511(3) .
C11 H11A 0.9700 .
C11 H11B 0.9700 .
C12 C13 1.511(4) .
C12 H12A 0.9700 .
C12 H12B 0.9700 .
C13 C14 1.520(5) .
C13 H13A 0.9700 .
C13 H13B 0.9700 .
C14 C21 1.492(5) .
C14 H14A 0.9700 .
C14 H14B 0.9700 .
C21 C20 1.497(7) .
C21 H21A 0.9700 .
C21 H21B 0.9700 .
C20 H20A 0.9600 .
C20 H20B 0.9600 .
C20 H20C 0.9600 .
